data_2224797
loop_
_publ_author_name
'Bern\`es, Sylvain'

_publ_section_title
;
 Redetermination of
 bis(2-formylphenolato-\k^2^<i>O</i>,<i>O</i>')nickel(II) as
 bis[2-(iminomethyl)phenolato-\k^2^<i>N</i>,<i>O</i>']nickel(II)
;
_journal_coeditor_code WM2259
_journal_issue 1
_journal_name_full 'Acta Crystallographica Section E'
_journal_page_first m100
_journal_paper_doi 10.1107/S160053680905483X
_journal_volume 66
_journal_year 2010
_chemical_formula_iupac '[Ni (C7 H6 N O)2]'
_chemical_formula_moiety 'C14 H12 N2 Ni O2'
_chemical_formula_sum 'C14 H12 N2 Ni O2'
_chemical_formula_weight 298.97
_chemical_name_systematic
;
bis[2-(iminomethyl)phenolato-\k^2^<i>N</i>,<i>O</i>']nickel(II)
;
_space_group_IT_number 14
_symmetry_cell_setting monoclinic
_symmetry_space_group_name_Hall '-P 2ybc'
_symmetry_space_group_name_H-M 'P 1 21/c 1'
_atom_sites_solution_hydrogens geom
_atom_sites_solution_primary 'See text'
_atom_sites_solution_secondary difmap
_audit_creation_method SHELXTL-Plus
_cell_angle_alpha 90.00
_cell_angle_beta 95.67(3)
_cell_angle_gamma 90.00
_cell_formula_units_Z 2
_cell_length_a 12.934(3)
_cell_length_b 5.8270(10)
_cell_length_c 8.108(2)
_cell_measurement_reflns_used 25
_cell_measurement_temperature 293(2)
_cell_measurement_theta_max 15
_cell_measurement_theta_min 6.5
_cell_volume 608.1(2)
_computing_cell_refinement 'XSCANS (Siemens, 1990)'
_computing_data_collection 'XSCANS (Siemens, 1990)'
_computing_data_reduction 'SHELXTL-Plus (Sheldrick, 2008)'
_computing_molecular_graphics 'SHELXTL-Plus (Sheldrick, 2008)'
_computing_publication_material 'SHELXTL-Plus (Sheldrick, 2008)'
_computing_structure_refinement 'SHELXTL-Plus (Sheldrick, 2008)'
_computing_structure_solution 'WinGX (Farrugia, 1999)'
_diffrn_ambient_temperature 293(2)
_diffrn_measured_fraction_theta_full 0.915
_diffrn_measured_fraction_theta_max 0.915
_diffrn_measurement_device_type 'Siemens R3m'
_diffrn_measurement_method \w
_diffrn_radiation_monochromator graphite
_diffrn_radiation_source 'fine-focus sealed tube'
_diffrn_radiation_type MoK\a
_diffrn_radiation_wavelength 0.71073
_diffrn_reflns_av_R_equivalents 0.0000
_diffrn_reflns_av_sigmaI/netI 0.0616
_diffrn_reflns_limit_h_max 16
_diffrn_reflns_limit_h_min -16
_diffrn_reflns_limit_k_max 7
_diffrn_reflns_limit_k_min 0
_diffrn_reflns_limit_l_max 10
_diffrn_reflns_limit_l_min 0
_diffrn_reflns_number 1224
_diffrn_reflns_theta_full 27.04
_diffrn_reflns_theta_max 27.04
_diffrn_reflns_theta_min 3.17
_diffrn_standards_decay_% 0
_diffrn_standards_interval_count 200
_diffrn_standards_number 2
_exptl_absorpt_coefficient_mu 1.593
_exptl_absorpt_correction_T_max 0.774
_exptl_absorpt_correction_T_min 0.688
_exptl_absorpt_correction_type psi-scan
_exptl_absorpt_process_details '(Kopfmann & Huber, 1968)'
_exptl_crystal_colour red
_exptl_crystal_density_diffrn 1.633
_exptl_crystal_density_method 'not measured'
_exptl_crystal_description block
_exptl_crystal_F_000 308
_exptl_crystal_size_max 0.24
_exptl_crystal_size_mid 0.21
_exptl_crystal_size_min 0.16
_refine_diff_density_max 0.538
_refine_diff_density_min -0.293
_refine_ls_extinction_method none
_refine_ls_goodness_of_fit_ref 0.949
_refine_ls_hydrogen_treatment mixed
_refine_ls_matrix_type full
_refine_ls_number_constraints 0
_refine_ls_number_parameters 91
_refine_ls_number_reflns 1224
_refine_ls_number_restraints 0
_refine_ls_restrained_S_all 0.949
_refine_ls_R_factor_all 0.0765
_refine_ls_R_factor_gt 0.0412
_refine_ls_shift/su_max 0.000
_refine_ls_shift/su_mean 0.000
_refine_ls_structure_factor_coef Fsqd
_refine_ls_weighting_details 'calc w=1/[\s^2^(Fo^2^)+(0.0158P)^2^+1.3629P] where P=(Fo^2^+2Fc^2^)/3'
_refine_ls_weighting_scheme calc
_refine_ls_wR_factor_gt 0.0774
_refine_ls_wR_factor_ref 0.0907
_reflns_number_gt 856
_reflns_number_total 1224
_reflns_threshold_expression I>2\s(I)
_cod_data_source_file wm2259.cif
_cod_data_source_block I
_cod_original_sg_symbol_H-M 'P 21/c'
_cod_database_code 2224797
_cod_database_fobs_code 2224797

loop_
_symmetry_equiv_pos_as_xyz
'x, y, z'
'-x, y+1/2, -z+1/2'
'-x, -y, -z'
'x, -y-1/2, z-1/2'

loop_
_atom_site_type_symbol
_atom_site_label
_atom_site_fract_x
_atom_site_fract_y
_atom_site_fract_z
_atom_site_U_iso_or_equiv
_atom_site_adp_type
_atom_site_calc_flag
_atom_site_refinement_flags
_atom_site_occupancy
_atom_site_disorder_assembly
_atom_site_disorder_group
Ni Ni1 0.5000 0.5000 0.5000 0.0286(2) Uani d S 1 . .
O O1 0.59659(18) 0.6557(4) 0.6384(3) 0.0365(6) Uani d . 1 . .
N N2 0.5867(2) 0.2527(5) 0.4760(4) 0.0327(7) Uani d . 1 . .
H H2 0.566(4) 0.155(10) 0.426(6) 0.080 Uiso d . 1 . .
C C1 0.6925(3) 0.5968(6) 0.6852(4) 0.0273(7) Uani d . 1 . .
C C2 0.7541(3) 0.7483(6) 0.7889(4) 0.0322(8) Uani d . 1 . .
H H2A 0.7255 0.8854 0.8217 0.080 Uiso calc R 1 . .
C C3 0.8555(3) 0.6969(7) 0.8424(4) 0.0380(9) Uani d . 1 . .
H H3A 0.8951 0.8018 0.9080 0.080 Uiso calc R 1 . .
C C4 0.9001(3) 0.4889(8) 0.7996(4) 0.0425(9) Uani d . 1 . .
H H4A 0.9681 0.4524 0.8392 0.080 Uiso calc R 1 . .
C C5 0.8416(3) 0.3408(7) 0.6985(4) 0.0367(9) Uani d . 1 . .
H H5A 0.8714 0.2044 0.6669 0.080 Uiso calc R 1 . .
C C6 0.7383(3) 0.3887(6) 0.6412(4) 0.0281(7) Uani d . 1 . .
C C7 0.6807(3) 0.2243(6) 0.5385(4) 0.0302(8) Uani d . 1 . .
H H7A 0.7136 0.0877 0.5155 0.080 Uiso calc R 1 . .

loop_
_atom_site_aniso_label
_atom_site_aniso_U_11
_atom_site_aniso_U_22
_atom_site_aniso_U_33
_atom_site_aniso_U_12
_atom_site_aniso_U_13
_atom_site_aniso_U_23
Ni1 0.0320(3) 0.0210(3) 0.0320(3) 0.0036(3) -0.0010(2) -0.0070(3)
O1 0.0379(14) 0.0282(14) 0.0416(14) 0.0053(11) -0.0051(11) -0.0141(11)
N2 0.0400(17) 0.0209(16) 0.0368(17) 0.0032(14) 0.0012(13) -0.0101(13)
C1 0.0332(18) 0.0237(16) 0.0248(16) -0.0026(15) 0.0022(14) 0.0017(14)
C2 0.045(2) 0.0231(18) 0.0279(17) -0.0029(16) 0.0023(15) 0.0016(14)
C3 0.044(2) 0.035(2) 0.035(2) -0.0122(18) -0.0021(16) 0.0012(16)
C4 0.0359(18) 0.045(2) 0.0454(19) 0.000(2) -0.0030(15) 0.005(2)
C5 0.041(2) 0.034(2) 0.0349(19) 0.0044(17) 0.0024(15) 0.0006(16)
C6 0.0351(18) 0.0251(18) 0.0243(16) 0.0006(15) 0.0041(14) 0.0015(14)
C7 0.0413(19) 0.0195(17) 0.0304(17) 0.0045(15) 0.0054(15) -0.0028(14)

loop_
_atom_type_symbol
_atom_type_description
_atom_type_scat_dispersion_real
_atom_type_scat_dispersion_imag
_atom_type_scat_source
C C 0.0033 0.0016 'International Tables Vol C Tables 4.2.6.8 and 6.1.1.4'
H H 0.0000 0.0000 'International Tables Vol C Tables 4.2.6.8 and 6.1.1.4'
Ni Ni 0.3393 1.1124 'International Tables Vol C Tables 4.2.6.8 and 6.1.1.4'
O O 0.0106 0.0060 'International Tables Vol C Tables 4.2.6.8 and 6.1.1.4'
N N 0.0061 0.0033 'International Tables Vol C Tables 4.2.6.8 and 6.1.1.4'

loop_
_geom_angle_atom_site_label_1
_geom_angle_atom_site_label_2
_geom_angle_atom_site_label_3
_geom_angle_site_symmetry_1
_geom_angle_site_symmetry_3
_geom_angle
_geom_angle_publ_flag
O1 Ni1 O1 3_666 . 180.0000(10) ?
O1 Ni1 N2 3_666 . 86.19(11) ?
O1 Ni1 N2 . . 93.81(11) ?
O1 Ni1 N2 3_666 3_666 93.81(11) ?
O1 Ni1 N2 . 3_666 86.19(11) ?
N2 Ni1 N2 . 3_666 180.00(18) ?
C1 O1 Ni1 . . 128.1(2) ?
C7 N2 Ni1 . . 128.4(2) ?
C7 N2 H2 . . 114(4) ?
Ni1 N2 H2 . . 118(4) ?
O1 C1 C6 . . 124.2(3) ?
O1 C1 C2 . . 118.2(3) ?
C6 C1 C2 . . 117.6(3) ?
C3 C2 C1 . . 121.1(3) ?
C3 C2 H2A . . 119.4 ?
C1 C2 H2A . . 119.4 ?
C2 C3 C4 . . 121.0(3) ?
C2 C3 H3A . . 119.5 ?
C4 C3 H3A . . 119.5 ?
C5 C4 C3 . . 118.6(3) ?
C5 C4 H4A . . 120.7 ?
C3 C4 H4A . . 120.7 ?
C4 C5 C6 . . 121.8(4) ?
C4 C5 H5A . . 119.1 ?
C6 C5 H5A . . 119.1 ?
C5 C6 C1 . . 119.9(3) ?
C5 C6 C7 . . 119.0(3) ?
C1 C6 C7 . . 121.1(3) ?
N2 C7 C6 . . 124.3(3) ?
N2 C7 H7A . . 117.9 ?
C6 C7 H7A . . 117.9 ?

loop_
_geom_bond_atom_site_label_1
_geom_bond_atom_site_label_2
_geom_bond_site_symmetry_2
_geom_bond_distance
_geom_bond_publ_flag
Ni1 O1 3_666 1.835(2) ?
Ni1 O1 . 1.835(2) ?
Ni1 N2 . 1.848(3) ?
Ni1 N2 3_666 1.848(3) ?
O1 C1 . 1.307(4) ?
N2 C7 . 1.280(5) ?
N2 H2 . 0.73(5) ?
C1 C6 . 1.410(5) ?
C1 C2 . 1.410(5) ?
C2 C3 . 1.373(5) ?
C2 H2A . 0.9300 ?
C3 C4 . 1.401(6) ?
C3 H3A . 0.9300 ?
C4 C5 . 1.366(5) ?
C4 H4A . 0.9300 ?
C5 C6 . 1.399(5) ?
C5 H5A . 0.9300 ?
C6 C7 . 1.430(5) ?
C7 H7A . 0.9300 ?

loop_
_geom_torsion_atom_site_label_1
_geom_torsion_atom_site_label_2
_geom_torsion_atom_site_label_3
_geom_torsion_atom_site_label_4
_geom_torsion_site_symmetry_1
_geom_torsion_site_symmetry_2
_geom_torsion_site_symmetry_3
_geom_torsion_site_symmetry_4
_geom_torsion
_geom_torsion_publ_flag
N2 Ni1 O1 C1 . . . . 3.4(3) ?
N2 Ni1 O1 C1 3_666 . . . -176.6(3) ?
O1 Ni1 N2 C7 3_666 . . . 178.7(3) ?
O1 Ni1 N2 C7 . . . . -1.3(3) ?
Ni1 O1 C1 C6 . . . . -3.3(5) ?
Ni1 O1 C1 C2 . . . . 178.0(2) ?
O1 C1 C2 C3 . . . . -179.9(3) ?
C6 C1 C2 C3 . . . . 1.3(5) ?
C1 C2 C3 C4 . . . . -1.9(5) ?
C2 C3 C4 C5 . . . . 2.2(6) ?
C3 C4 C5 C6 . . . . -1.9(6) ?
C4 C5 C6 C1 . . . . 1.3(5) ?
C4 C5 C6 C7 . . . . -178.7(3) ?
O1 C1 C6 C5 . . . . -179.6(3) ?
C2 C1 C6 C5 . . . . -0.9(5) ?
O1 C1 C6 C7 . . . . 0.4(5) ?
C2 C1 C6 C7 . . . . 179.1(3) ?
Ni1 N2 C7 C6 . . . . -0.9(5) ?
C5 C6 C7 N2 . . . . -178.2(3) ?
C1 C6 C7 N2 . . . . 1.8(5) ?
